data_7701315
loop_
_publ_author_name
'Alexander, Orbett T.'
'Kroon, Robin E.'
'Brink, Alice'
'Visser, Hendrik G.'

_publ_section_title
;
 Symmetry correlations between crystallographic and photoluminescence
 study of ternary \b-diketone europium(iii) based complexes using
 1,10-phenanthroline as the ancillary ligand.
;
_journal_issue 42
_journal_name_full 'Dalton transactions (Cambridge, England : 2003)'
_journal_page_first 16074
_journal_page_last 16082
_journal_paper_doi 10.1039/c9dt02580d
_journal_volume 48
_journal_year 2019
_chemical_formula_moiety 'C45 H65 Eu N2 O6'
_chemical_formula_sum 'C45 H65 Eu N2 O6'
_chemical_formula_weight 881.95
_space_group_crystal_system triclinic
_space_group_IT_number 2
_space_group_name_Hall '-P 1'
_space_group_name_H-M_alt 'P -1'
_symmetry_space_group_name_Hall '-P 1'
_symmetry_space_group_name_H-M 'P -1'
_atom_sites_solution_hydrogens geom
_atom_sites_solution_primary direct
_audit_creation_date 2019-05-13
_audit_update_record
;
2019-06-18 deposited with the CCDC.    2019-10-04 downloaded from the CCDC.
;
_cell_angle_alpha 80.396(5)
_cell_angle_beta 87.575(5)
_cell_angle_gamma 68.761(5)
_cell_formula_units_Z 2
_cell_length_a 10.860(5)
_cell_length_b 12.285(5)
_cell_length_c 18.398(5)
_cell_measurement_reflns_used 9906
_cell_measurement_temperature 373(2)
_cell_measurement_theta_max 28.395
_cell_measurement_theta_min 4.160
_cell_volume 2255.3(15)
_computing_cell_refinement 'SAINT v8.34A (Bruker, 2013)'
_computing_data_collection 'BRUKER APEX II'
_computing_data_reduction 'SAINT v8.34A (Bruker, 2013)'
_computing_molecular_graphics 'Olex2 (Dolomanov et al., 2009)'
_computing_publication_material 'Olex2 (Dolomanov et al., 2009)'
_computing_structure_refinement 'ShelXL (Sheldrick, 2015)'
_computing_structure_solution 'ShelXS (Sheldrick, 2008)'
_diffrn_ambient_temperature 373.15
_diffrn_measured_fraction_theta_full 0.990
_diffrn_measured_fraction_theta_max 0.989
_diffrn_measurement_device_type 'Bruker APEX-II CCD'
_diffrn_measurement_method '\w scans'
_diffrn_radiation_monochromator graphite
_diffrn_radiation_type MoK\a
_diffrn_radiation_wavelength 0.71069
_diffrn_reflns_av_R_equivalents 0.0332
_diffrn_reflns_av_unetI/netI 0.0312
_diffrn_reflns_Laue_measured_fraction_full 0.990
_diffrn_reflns_Laue_measured_fraction_max 0.989
_diffrn_reflns_limit_h_max 14
_diffrn_reflns_limit_h_min -14
_diffrn_reflns_limit_k_max 16
_diffrn_reflns_limit_k_min -12
_diffrn_reflns_limit_l_max 24
_diffrn_reflns_limit_l_min -24
_diffrn_reflns_number 42304
_diffrn_reflns_point_group_measured_fraction_full 0.990
_diffrn_reflns_point_group_measured_fraction_max 0.989
_diffrn_reflns_theta_full 26.000
_diffrn_reflns_theta_max 28.000
_diffrn_reflns_theta_min 3.370
_diffrn_standards_number 0
_exptl_absorpt_coefficient_mu 1.436
_exptl_absorpt_correction_T_max 0.7457
_exptl_absorpt_correction_T_min 0.7044
_exptl_absorpt_correction_type multi-scan
_exptl_absorpt_process_details
;
SADABS-2014/5 (Bruker,2014/5) was used for absorption correction.
wR2(int) was 0.0529 before and 0.0436 after correction.
The Ratio of minimum to maximum transmission is 0.9446.
The \l/2 correction factor is 0.00150.
;
_exptl_crystal_colour colourless
_exptl_crystal_colour_primary colourless
_exptl_crystal_density_diffrn 1.299
_exptl_crystal_description Cuboid
_exptl_crystal_F_000 920
_exptl_crystal_preparation Luminescent
_exptl_crystal_size_max 0.276
_exptl_crystal_size_mid 0.162
_exptl_crystal_size_min 0.154
_refine_diff_density_max 0.741
_refine_diff_density_min -0.818
_refine_diff_density_rms 0.072
_refine_ls_extinction_method none
_refine_ls_goodness_of_fit_ref 1.053
_refine_ls_hydrogen_treatment constr
_refine_ls_matrix_type full
_refine_ls_number_parameters 523
_refine_ls_number_reflns 10801
_refine_ls_number_restraints 61
_refine_ls_restrained_S_all 1.059
_refine_ls_R_factor_all 0.0272
_refine_ls_R_factor_gt 0.0235
_refine_ls_shift/su_max 0.005
_refine_ls_shift/su_mean 0.000
_refine_ls_structure_factor_coef Fsqd
_refine_ls_weighting_details 'w=1/[\s^2^(Fo^2^)+(0.0252P)^2^+1.1873P] where P=(Fo^2^+2Fc^2^)/3'
_refine_ls_weighting_scheme calc
_refine_ls_wR_factor_gt 0.0551
_refine_ls_wR_factor_ref 0.0569
_reflns_Friedel_coverage 0.000
_reflns_number_gt 9978
_reflns_number_total 10801
_reflns_threshold_expression 'I > 2\s(I)'
_cod_data_source_file c9dt02580d2.cif
_cod_data_source_block 17oot18_0ma
_cod_depositor_comments 'Adding full bibliography for 7701315--7701317.cif.'
_cod_database_code 7701315
_shelxl_version_number 2013-3
_shelx_space_group_comment
;
The symmetry employed for this shelxl refinement is uniquely defined
by the following loop, which should always be used as a source of
symmetry information in preference to the above space-group names.
They are only intended as comments.
;

loop_
_space_group_symop_operation_xyz
'x, y, z'
'-x, -y, -z'

loop_
_atom_site_label
_atom_site_type_symbol
_atom_site_fract_x
_atom_site_fract_y
_atom_site_fract_z
_atom_site_U_iso_or_equiv
_atom_site_adp_type
_atom_site_occupancy
_atom_site_site_symmetry_order
_atom_site_calc_flag
_atom_site_refinement_flags_posn
_atom_site_refinement_flags_adp
_atom_site_refinement_flags_occupancy
_atom_site_disorder_assembly
_atom_site_disorder_group
Eu1 Eu 0.34405(2) 0.58687(2) 0.73007(2) 0.01426(3) Uani 1 1 d . . . . .
O1 O 0.14802(13) 0.69183(11) 0.65646(7) 0.0197(3) Uani 1 1 d . . . . .
O2 O 0.35669(13) 0.76764(12) 0.66863(8) 0.0218(3) Uani 1 1 d . . . . .
O3 O 0.22170(13) 0.47033(12) 0.77911(8) 0.0206(3) Uani 1 1 d . . . . .
O4 O 0.49146(13) 0.39328(12) 0.77183(8) 0.0221(3) Uani 1 1 d . . . . .
O5 O 0.48645(13) 0.61587(12) 0.81185(7) 0.0219(3) Uani 1 1 d . . . . .
O6 O 0.21380(13) 0.70304(12) 0.81146(7) 0.0218(3) Uani 1 1 d . . . . .
N1 N 0.55587(16) 0.53381(14) 0.64930(9) 0.0189(3) Uani 1 1 d . . . . .
N2 N 0.35246(16) 0.46552(14) 0.62429(9) 0.0189(3) Uani 1 1 d . . . . .
C1 C 0.6554(2) 0.56668(19) 0.66193(11) 0.0245(4) Uani 1 1 d . . . . .
H1 H 0.6409 0.6245 0.6914 0.029 Uiso 1 1 calc R . . . .
C2 C 0.7813(2) 0.5186(2) 0.63306(12) 0.0308(5) Uani 1 1 d . . . . .
H2 H 0.8487 0.5436 0.6437 0.037 Uiso 1 1 calc R . . . .
C3 C 0.8039(2) 0.4345(2) 0.58909(12) 0.0314(5) Uani 1 1 d . . . . .
H3 H 0.8872 0.4014 0.5698 0.038 Uiso 1 1 calc R . . . .
C4 C 0.7008(2) 0.39807(18) 0.57293(11) 0.0250(4) Uani 1 1 d . . . . .
C5 C 0.7140(2) 0.31329(19) 0.52543(12) 0.0319(5) Uani 1 1 d . . . . .
H5 H 0.7949 0.2793 0.5038 0.038 Uiso 1 1 calc R . . . .
C6 C 0.6124(2) 0.28182(19) 0.51139(12) 0.0302(5) Uani 1 1 d . . . . .
H6 H 0.6241 0.2269 0.4801 0.036 Uiso 1 1 calc R . . . .
C7 C 0.4861(2) 0.33148(17) 0.54393(11) 0.0230(4) Uani 1 1 d . . . . .
C8 C 0.3766(2) 0.30195(18) 0.53112(11) 0.0281(5) Uani 1 1 d . . . . .
H8 H 0.3839 0.2469 0.5005 0.034 Uiso 1 1 calc R . . . .
C9 C 0.2592(2) 0.35416(19) 0.56365(12) 0.0280(5) Uani 1 1 d . . . . .
H9 H 0.1856 0.3361 0.5549 0.034 Uiso 1 1 calc R . . . .
C10 C 0.2515(2) 0.43512(18) 0.61038(11) 0.0231(4) Uani 1 1 d . . . . .
H10 H 0.1716 0.4694 0.6329 0.028 Uiso 1 1 calc R . . . .
C11 C 0.46865(19) 0.41540(16) 0.59124(10) 0.0179(4) Uani 1 1 d . . . . .
C12 C 0.57761(19) 0.45051(16) 0.60540(10) 0.0186(4) Uani 1 1 d . . . . .
C13 C -0.1396(2) 0.9663(2) 0.59327(14) 0.0345(5) Uani 1 1 d . . . . .
H13A H -0.0982 0.9920 0.5501 0.052 Uiso 1 1 calc GR . . . .
H13B H -0.1377 1.0105 0.6313 0.052 Uiso 1 1 calc GR . . . .
H13C H -0.2296 0.9792 0.5815 0.052 Uiso 1 1 calc GR . . . .
C14 C -0.0726(2) 0.7648(2) 0.55954(13) 0.0327(5) Uani 1 1 d . . . . .
H14A H -0.1630 0.7747 0.5514 0.049 Uiso 1 1 calc GR . . . .
H14B H -0.0216 0.6824 0.5744 0.049 Uiso 1 1 calc GR . . . .
H14C H -0.0380 0.7942 0.5148 0.049 Uiso 1 1 calc GR . . . .
C15 C -0.1290(2) 0.7934(2) 0.68998(13) 0.0342(5) Uani 1 1 d . . . . .
H15A H -0.1284 0.8395 0.7271 0.051 Uiso 1 1 calc GR . . . .
H15B H -0.0804 0.7113 0.7078 0.051 Uiso 1 1 calc GR . . . .
H15C H -0.2186 0.8038 0.6788 0.051 Uiso 1 1 calc GR . . . .
C16 C -0.06498(19) 0.83394(18) 0.62031(11) 0.0227(4) Uani 1 1 d . . . . .
C17 C 0.08252(19) 0.80181(17) 0.63987(10) 0.0190(4) Uani 1 1 d . . . . .
C18 C 0.1343(2) 0.89074(17) 0.64088(11) 0.0225(4) Uani 1 1 d . . . . .
H18 H 0.0770 0.9690 0.6302 0.027 Uiso 1 1 calc R . . . .
C19 C 0.2673(2) 0.86952(17) 0.65695(10) 0.0203(4) Uani 1 1 d . . . . .
C20 C 0.3153(2) 0.97226(18) 0.66095(11) 0.0258(4) Uani 1 1 d . . . . .
C21 C 0.4108(3) 0.9762(2) 0.59797(14) 0.0406(6) Uani 1 1 d . . . . .
H21A H 0.4806 0.9002 0.6008 0.061 Uiso 1 1 calc GR . . . .
H21B H 0.4477 1.0352 0.6019 0.061 Uiso 1 1 calc GR . . . .
H21C H 0.3642 0.9955 0.5516 0.061 Uiso 1 1 calc GR . . . .
C22 C 0.3891(3) 0.9440(2) 0.73511(14) 0.0391(6) Uani 1 1 d . . . . .
H22A H 0.3304 0.9370 0.7746 0.059 Uiso 1 1 calc GR . . . .
H22B H 0.4201 1.0066 0.7397 0.059 Uiso 1 1 calc GR . . . .
H22C H 0.4630 0.8709 0.7374 0.059 Uiso 1 1 calc GR . . . .
C23 C 0.2031(3) 1.0926(2) 0.65704(14) 0.0385(6) Uani 1 1 d . . . . .
H23A H 0.1599 1.1145 0.6095 0.058 Uiso 1 1 calc GR . . . .
H23B H 0.2385 1.1511 0.6645 0.058 Uiso 1 1 calc GR . . . .
H23C H 0.1404 1.0877 0.6947 0.058 Uiso 1 1 calc GR . . . .
C24 C 0.0185(2) 0.3810(2) 0.77143(14) 0.0375(6) Uani 1 1 d . . . . .
H24A H -0.0627 0.3722 0.7884 0.056 Uiso 1 1 calc GR . . . .
H24B H 0.0526 0.3350 0.7328 0.056 Uiso 1 1 calc GR . . . .
H24C H 0.0025 0.4629 0.7529 0.056 Uiso 1 1 calc GR . . . .
C25 C 0.0628(2) 0.4107(2) 0.89687(13) 0.0344(5) Uani 1 1 d . . . . .
H25A H 0.0438 0.4930 0.8781 0.052 Uiso 1 1 calc GR . . . .
H25B H 0.1262 0.3856 0.9368 0.052 Uiso 1 1 calc GR . . . .
H25C H -0.0169 0.3994 0.9143 0.052 Uiso 1 1 calc GR . . . .
C26 C 0.1450(3) 0.2071(2) 0.86473(16) 0.0411(6) Uani 1 1 d . . . . .
H26A H 0.0629 0.1974 0.8785 0.062 Uiso 1 1 calc GR . . . .
H26B H 0.2034 0.1814 0.9070 0.062 Uiso 1 1 calc GR . . . .
H26C H 0.1848 0.1607 0.8270 0.062 Uiso 1 1 calc GR . . . .
C27 C 0.1192(2) 0.33780(19) 0.83544(12) 0.0248(4) Uani 1 1 d . . . . .
C28 C 0.24326(19) 0.36350(17) 0.80789(10) 0.0188(4) Uani 1 1 d . . . . .
C29 C 0.3682(2) 0.27453(18) 0.81615(12) 0.0241(4) Uani 1 1 d . . . . .
H29 H 0.3734 0.1976 0.8344 0.029 Uiso 1 1 calc R . . . .
C30 C 0.48635(19) 0.29382(17) 0.79870(10) 0.0194(4) Uani 1 1 d . . . . .
C31 C 0.6210(2) 0.19108(18) 0.81113(12) 0.0253(4) Uani 1 1 d . U . . .
C32 C 0.6177(3) 0.0881(3) 0.8681(2) 0.0717(11) Uani 1 1 d . U . . .
H32A H 0.5907 0.1146 0.9145 0.108 Uiso 1 1 calc GR . . . .
H32B H 0.7041 0.0275 0.8738 0.108 Uiso 1 1 calc GR . . . .
H32C H 0.5560 0.0567 0.8523 0.108 Uiso 1 1 calc GR . . . .
C33 C 0.6585(4) 0.1474(3) 0.73888(18) 0.0788(12) Uani 1 1 d . U . . .
H33A H 0.5890 0.1265 0.7217 0.118 Uiso 1 1 calc GR . . . .
H33B H 0.7386 0.0790 0.7454 0.118 Uiso 1 1 calc GR . . . .
H33C H 0.6719 0.2086 0.7033 0.118 Uiso 1 1 calc GR . . . .
C35 C 0.7023(3) 0.6654(4) 0.84722(18) 0.0745(12) Uani 1 1 d . U . . .
H35A H 0.7224 0.6024 0.8188 0.112 Uiso 1 1 calc GR . . . .
H35B H 0.7818 0.6612 0.8705 0.112 Uiso 1 1 calc GR . . . .
H35C H 0.6654 0.7401 0.8153 0.112 Uiso 1 1 calc GR . . . .
C38 C 0.6041(2) 0.6534(2) 0.90536(12) 0.0282(5) Uani 1 1 d D U . . .
C39 C 0.47385(19) 0.66416(17) 0.86882(10) 0.0195(4) Uani 1 1 d . . . . .
C40 C 0.35197(19) 0.72365(18) 0.89919(11) 0.0218(4) Uani 1 1 d . . . . .
H40 H 0.3531 0.7533 0.9424 0.026 Uiso 1 1 calc R . . . .
C41 C 0.22899(19) 0.74127(16) 0.86889(10) 0.0180(4) Uani 1 1 d . . . . .
C42 C 0.09965(19) 0.81500(17) 0.90245(11) 0.0218(4) Uani 1 1 d . . . . .
C43 C 0.0040(2) 0.7482(2) 0.90749(13) 0.0322(5) Uani 1 1 d . . . . .
H43A H -0.0052 0.7289 0.8600 0.048 Uiso 1 1 calc GR . . . .
H43B H -0.0807 0.7970 0.9229 0.048 Uiso 1 1 calc GR . . . .
H43C H 0.0379 0.6767 0.9426 0.048 Uiso 1 1 calc GR . . . .
C44 C 0.0424(2) 0.9317(2) 0.84890(14) 0.0357(5) Uani 1 1 d . . . . .
H44A H 0.1010 0.9748 0.8469 0.054 Uiso 1 1 calc GR . . . .
H44B H -0.0424 0.9781 0.8656 0.054 Uiso 1 1 calc GR . . . .
H44C H 0.0328 0.9153 0.8007 0.054 Uiso 1 1 calc GR . . . .
C45 C 0.1174(2) 0.8408(2) 0.97876(13) 0.0379(6) Uani 1 1 d . . . . .
H45A H 0.1585 0.7676 1.0115 0.057 Uiso 1 1 calc GR . . . .
H45B H 0.0327 0.8834 0.9973 0.057 Uiso 1 1 calc GR . . . .
H45C H 0.1722 0.8875 0.9755 0.057 Uiso 1 1 calc GR . . . .
C34A C 0.7103(6) 0.2361(6) 0.8495(4) 0.0507(17) Uani 0.6 1 d . U P A 1
H34A H 0.7145 0.3068 0.8200 0.076 Uiso 0.6 1 calc GR . P A 1
H34B H 0.7974 0.1767 0.8559 0.076 Uiso 0.6 1 calc GR . P A 1
H34C H 0.6752 0.2530 0.8968 0.076 Uiso 0.6 1 calc GR . P A 1
C36A C 0.6431(14) 0.5436(9) 0.9672(6) 0.060(2) Uani 0.4 1 d D U P B 1
H36A H 0.5856 0.5611 1.0082 0.090 Uiso 0.4 1 calc GR . P B 1
H36B H 0.7328 0.5240 0.9830 0.090 Uiso 0.4 1 calc GR . P B 1
H36C H 0.6350 0.4779 0.9486 0.090 Uiso 0.4 1 calc GR . P B 1
C37A C 0.5887(7) 0.7641(6) 0.9413(4) 0.061(2) Uani 0.6 1 d . U P B 1
H37A H 0.5328 0.7661 0.9833 0.092 Uiso 0.6 1 calc GR . P B 1
H37B H 0.5499 0.8346 0.9059 0.092 Uiso 0.6 1 calc GR . P B 1
H37C H 0.6740 0.7595 0.9567 0.092 Uiso 0.6 1 calc GR . P B 1
C34 C 0.7340(9) 0.2398(9) 0.8099(6) 0.047(2) Uani 0.4 1 d . U P A 2
H34D H 0.7328 0.2888 0.7633 0.071 Uiso 0.4 1 calc GR . P A 2
H34E H 0.8172 0.1751 0.8170 0.071 Uiso 0.4 1 calc GR . P A 2
H34F H 0.7221 0.2859 0.8488 0.071 Uiso 0.4 1 calc GR . P A 2
C36 C 0.6703(8) 0.5231(6) 0.9393(4) 0.060(2) Uani 0.6 1 d . U P B 2
H36D H 0.6846 0.4748 0.9015 0.090 Uiso 0.6 1 calc GR . P B 2
H36E H 0.6143 0.5015 0.9762 0.090 Uiso 0.6 1 calc GR . P B 2
H36F H 0.7535 0.5112 0.9616 0.090 Uiso 0.6 1 calc GR . P B 2
C37 C 0.5835(11) 0.7140(9) 0.9735(7) 0.061(2) Uani 0.4 1 d . U P B 2
H37D H 0.6674 0.7092 0.9914 0.092 Uiso 0.4 1 calc GR . P B 2
H37E H 0.5427 0.6753 1.0112 0.092 Uiso 0.4 1 calc GR . P B 2
H37F H 0.5275 0.7956 0.9606 0.092 Uiso 0.4 1 calc GR . P B 2

loop_
_atom_site_aniso_label
_atom_site_aniso_U_11
_atom_site_aniso_U_22
_atom_site_aniso_U_33
_atom_site_aniso_U_23
_atom_site_aniso_U_13
_atom_site_aniso_U_12
Eu1 0.01140(5) 0.01432(5) 0.01685(5) -0.00309(3) 0.00052(3) -0.00416(3)
O1 0.0176(7) 0.0177(7) 0.0224(7) -0.0028(5) -0.0034(5) -0.0048(5)
O2 0.0205(7) 0.0177(7) 0.0272(7) -0.0019(5) 0.0008(6) -0.0079(6)
O3 0.0150(7) 0.0178(7) 0.0273(7) -0.0003(5) 0.0019(5) -0.0056(5)
O4 0.0143(7) 0.0193(7) 0.0283(7) 0.0008(6) 0.0008(5) -0.0028(5)
O5 0.0141(6) 0.0280(7) 0.0240(7) -0.0091(6) -0.0001(5) -0.0057(6)
O6 0.0147(7) 0.0271(7) 0.0232(7) -0.0102(6) 0.0005(5) -0.0043(6)
N1 0.0170(8) 0.0207(8) 0.0189(8) -0.0020(6) 0.0004(6) -0.0071(6)
N2 0.0199(8) 0.0175(8) 0.0190(8) -0.0019(6) 0.0010(6) -0.0068(6)
C1 0.0219(10) 0.0310(11) 0.0234(10) -0.0029(8) 0.0006(8) -0.0133(9)
C2 0.0182(10) 0.0425(13) 0.0306(12) 0.0031(10) -0.0021(9) -0.0131(9)
C3 0.0160(10) 0.0379(13) 0.0313(12) 0.0025(9) 0.0058(8) -0.0031(9)
C4 0.0212(10) 0.0244(10) 0.0221(10) 0.0020(8) 0.0044(8) -0.0024(8)
C5 0.0308(12) 0.0264(11) 0.0274(11) -0.0044(9) 0.0109(9) 0.0015(9)
C6 0.0430(13) 0.0209(10) 0.0216(10) -0.0075(8) 0.0073(9) -0.0044(9)
C7 0.0334(11) 0.0154(9) 0.0173(9) -0.0009(7) -0.0003(8) -0.0061(8)
C8 0.0474(14) 0.0195(10) 0.0202(10) -0.0038(8) -0.0023(9) -0.0148(10)
C9 0.0366(12) 0.0274(11) 0.0259(11) -0.0016(8) -0.0045(9) -0.0191(10)
C10 0.0245(10) 0.0242(10) 0.0226(10) -0.0026(8) -0.0005(8) -0.0116(8)
C11 0.0215(9) 0.0149(9) 0.0146(9) 0.0003(7) 0.0002(7) -0.0046(7)
C12 0.0181(9) 0.0170(9) 0.0167(9) 0.0005(7) 0.0020(7) -0.0033(7)
C13 0.0225(11) 0.0312(12) 0.0408(13) -0.0006(10) -0.0052(10) -0.0008(9)
C14 0.0199(11) 0.0449(14) 0.0333(12) -0.0142(10) -0.0053(9) -0.0076(10)
C15 0.0226(11) 0.0446(14) 0.0329(12) -0.0039(10) 0.0032(9) -0.0107(10)
C16 0.0159(9) 0.0259(10) 0.0231(10) -0.0041(8) -0.0019(8) -0.0035(8)
C17 0.0186(9) 0.0221(10) 0.0138(9) -0.0032(7) 0.0012(7) -0.0043(8)
C18 0.0238(10) 0.0161(9) 0.0240(10) -0.0003(7) -0.0026(8) -0.0039(8)
C19 0.0276(10) 0.0185(9) 0.0162(9) -0.0017(7) 0.0014(8) -0.0104(8)
C20 0.0363(12) 0.0206(10) 0.0240(10) -0.0016(8) -0.0018(9) -0.0151(9)
C21 0.0540(16) 0.0393(14) 0.0412(14) -0.0076(11) 0.0116(12) -0.0326(13)
C22 0.0529(16) 0.0332(13) 0.0377(13) -0.0032(10) -0.0107(12) -0.0229(12)
C23 0.0515(16) 0.0207(11) 0.0438(14) -0.0017(10) -0.0060(12) -0.0143(11)
C24 0.0262(12) 0.0530(16) 0.0403(14) -0.0023(11) -0.0031(10) -0.0243(11)
C25 0.0284(12) 0.0414(13) 0.0367(13) -0.0094(10) 0.0120(10) -0.0164(10)
C26 0.0350(13) 0.0320(13) 0.0593(17) -0.0004(11) 0.0098(12) -0.0196(11)
C27 0.0203(10) 0.0263(11) 0.0304(11) -0.0030(8) 0.0023(8) -0.0126(8)
C28 0.0191(9) 0.0195(9) 0.0198(9) -0.0037(7) 0.0001(7) -0.0090(8)
C29 0.0204(10) 0.0175(10) 0.0324(11) -0.0004(8) -0.0006(8) -0.0059(8)
C30 0.0170(9) 0.0182(9) 0.0197(9) -0.0030(7) -0.0014(7) -0.0025(7)
C31 0.0186(10) 0.0198(10) 0.0321(11) -0.0021(8) -0.0013(8) -0.0010(8)
C32 0.0398(17) 0.0527(18) 0.079(2) 0.0306(16) 0.0098(16) 0.0163(14)
C33 0.070(2) 0.068(2) 0.0511(18) -0.0172(16) 0.0074(16) 0.0344(18)
C35 0.0373(16) 0.143(4) 0.0571(19) 0.003(2) -0.0104(14) -0.056(2)
C38 0.0167(10) 0.0378(12) 0.0299(11) -0.0098(9) -0.0052(8) -0.0073(9)
C39 0.0178(9) 0.0199(9) 0.0199(9) -0.0020(7) -0.0024(7) -0.0060(8)
C40 0.0193(10) 0.0246(10) 0.0211(10) -0.0078(8) 0.0001(8) -0.0054(8)
C41 0.0175(9) 0.0159(9) 0.0190(9) -0.0016(7) 0.0016(7) -0.0047(7)
C42 0.0163(9) 0.0216(10) 0.0262(10) -0.0077(8) 0.0044(8) -0.0043(8)
C43 0.0254(11) 0.0369(13) 0.0385(13) -0.0129(10) 0.0138(10) -0.0145(10)
C44 0.0264(12) 0.0221(11) 0.0490(15) -0.0029(10) 0.0061(10) 0.0008(9)
C45 0.0280(12) 0.0482(15) 0.0373(13) -0.0238(11) 0.0080(10) -0.0070(11)
C34A 0.025(3) 0.033(3) 0.087(5) -0.017(4) -0.022(3) 0.004(2)
C36A 0.032(4) 0.076(3) 0.063(5) 0.035(3) -0.021(4) -0.027(2)
C37A 0.0292(17) 0.073(5) 0.094(5) -0.052(4) -0.007(3) -0.016(3)
C34 0.018(3) 0.029(4) 0.086(7) 0.003(5) -0.012(4) -0.002(3)
C36 0.032(4) 0.076(3) 0.063(5) 0.035(3) -0.021(4) -0.027(2)
C37 0.0292(17) 0.073(5) 0.094(5) -0.052(4) -0.007(3) -0.016(3)

loop_
_atom_type_symbol
_atom_type_description
_atom_type_scat_dispersion_real
_atom_type_scat_dispersion_imag
_atom_type_scat_source
C C 0.0033 0.0016 'International Tables Vol C Tables 4.2.6.8 and 6.1.1.4'
H H 0.0000 0.0000 'International Tables Vol C Tables 4.2.6.8 and 6.1.1.4'
Eu Eu -0.1578 3.6682 'International Tables Vol C Tables 4.2.6.8 and 6.1.1.4'
N N 0.0061 0.0033 'International Tables Vol C Tables 4.2.6.8 and 6.1.1.4'
O O 0.0106 0.0060 'International Tables Vol C Tables 4.2.6.8 and 6.1.1.4'

loop_
_geom_angle_atom_site_label_1
_geom_angle_atom_site_label_2
_geom_angle_atom_site_label_3
_geom_angle
O1 Eu1 N1 111.74(6)
O1 Eu1 N2 73.30(5)
O2 Eu1 O1 71.39(5)
O2 Eu1 N1 72.94(5)
O2 Eu1 N2 104.51(5)
O3 Eu1 O1 82.22(5)
O3 Eu1 O2 151.14(5)
O3 Eu1 O4 71.35(6)
O3 Eu1 O5 117.09(5)
O3 Eu1 N1 129.67(5)
O3 Eu1 N2 77.95(5)
O4 Eu1 O1 141.36(5)
O4 Eu1 O2 137.37(5)
O4 Eu1 O5 76.89(5)
O4 Eu1 N1 69.01(5)
O4 Eu1 N2 73.96(5)
O5 Eu1 O1 141.48(5)
O5 Eu1 O2 79.78(5)
O5 Eu1 N1 82.39(6)
O5 Eu1 N2 140.27(5)
O6 Eu1 O1 79.48(5)
O6 Eu1 O2 83.94(5)
O6 Eu1 O3 79.86(6)
O6 Eu1 O4 121.15(5)
O6 Eu1 O5 72.43(5)
O6 Eu1 N1 148.45(5)
O6 Eu1 N2 146.78(5)
N2 Eu1 N1 62.29(5)
C17 O1 Eu1 131.15(12)
C19 O2 Eu1 129.36(13)
C28 O3 Eu1 138.06(12)
C30 O4 Eu1 138.33(12)
C39 O5 Eu1 136.38(12)
C41 O6 Eu1 138.14(12)
C1 N1 Eu1 121.01(13)
C1 N1 C12 117.90(17)
C12 N1 Eu1 119.48(12)
C10 N2 Eu1 121.34(13)
C10 N2 C11 118.04(17)
C11 N2 Eu1 119.67(12)
N1 C1 H1 118.4
N1 C1 C2 123.2(2)
C2 C1 H1 118.4
C1 C2 H2 120.4
C3 C2 C1 119.1(2)
C3 C2 H2 120.4
C2 C3 H3 120.1
C2 C3 C4 119.9(2)
C4 C3 H3 120.1
C3 C4 C5 123.8(2)
C3 C4 C12 116.9(2)
C12 C4 C5 119.3(2)
C4 C5 H5 119.2
C6 C5 C4 121.6(2)
C6 C5 H5 119.2
C5 C6 H6 119.5
C5 C6 C7 121.1(2)
C7 C6 H6 119.5
C8 C7 C6 123.47(19)
C8 C7 C11 117.23(19)
C11 C7 C6 119.3(2)
C7 C8 H8 120.0
C9 C8 C7 119.91(19)
C9 C8 H8 120.0
C8 C9 H9 120.6
C8 C9 C10 118.9(2)
C10 C9 H9 120.6
N2 C10 C9 123.3(2)
N2 C10 H10 118.3
C9 C10 H10 118.3
N2 C11 C7 122.59(18)
N2 C11 C12 117.86(17)
C7 C11 C12 119.55(18)
N1 C12 C4 122.97(18)
N1 C12 C11 117.82(17)
C4 C12 C11 119.21(18)
H13A C13 H13B 109.5
H13A C13 H13C 109.5
H13B C13 H13C 109.5
C16 C13 H13A 109.5
C16 C13 H13B 109.5
C16 C13 H13C 109.5
H14A C14 H14B 109.5
H14A C14 H14C 109.5
H14B C14 H14C 109.5
C16 C14 H14A 109.5
C16 C14 H14B 109.5
C16 C14 H14C 109.5
H15A C15 H15B 109.5
H15A C15 H15C 109.5
H15B C15 H15C 109.5
C16 C15 H15A 109.5
C16 C15 H15B 109.5
C16 C15 H15C 109.5
C13 C16 C17 114.24(17)
C14 C16 C13 108.56(18)
C14 C16 C17 108.05(16)
C15 C16 C13 109.60(18)
C15 C16 C14 109.52(19)
C15 C16 C17 106.81(16)
O1 C17 C16 114.93(17)
O1 C17 C18 124.41(18)
C18 C17 C16 120.62(17)
C17 C18 H18 117.8
C17 C18 C19 124.38(18)
C19 C18 H18 117.8
O2 C19 C18 124.15(18)
O2 C19 C20 114.59(18)
C18 C19 C20 121.26(18)
C21 C20 C19 108.12(17)
C21 C20 C22 109.5(2)
C21 C20 C23 110.13(19)
C22 C20 C19 107.13(17)
C23 C20 C19 113.62(19)
C23 C20 C22 108.29(19)
C20 C21 H21A 109.5
C20 C21 H21B 109.5
C20 C21 H21C 109.5
H21A C21 H21B 109.5
H21A C21 H21C 109.5
H21B C21 H21C 109.5
C20 C22 H22A 109.5
C20 C22 H22B 109.5
C20 C22 H22C 109.5
H22A C22 H22B 109.5
H22A C22 H22C 109.5
H22B C22 H22C 109.5
C20 C23 H23A 109.5
C20 C23 H23B 109.5
C20 C23 H23C 109.5
H23A C23 H23B 109.5
H23A C23 H23C 109.5
H23B C23 H23C 109.5
H24A C24 H24B 109.5
H24A C24 H24C 109.5
H24B C24 H24C 109.5
C27 C24 H24A 109.5
C27 C24 H24B 109.5
C27 C24 H24C 109.5
H25A C25 H25B 109.5
H25A C25 H25C 109.5
H25B C25 H25C 109.5
C27 C25 H25A 109.5
C27 C25 H25B 109.5
C27 C25 H25C 109.5
H26A C26 H26B 109.5
H26A C26 H26C 109.5
H26B C26 H26C 109.5
C27 C26 H26A 109.5
C27 C26 H26B 109.5
C27 C26 H26C 109.5
C24 C27 C26 109.41(19)
C24 C27 C28 107.92(17)
C25 C27 C24 108.87(19)
C25 C27 C26 109.38(19)
C25 C27 C28 106.95(17)
C26 C27 C28 114.18(18)
O3 C28 C27 114.70(17)
O3 C28 C29 124.23(18)
C29 C28 C27 121.05(18)
C28 C29 H29 118.0
C28 C29 C30 124.08(19)
C30 C29 H29 118.0
O4 C30 C29 123.70(18)
O4 C30 C31 115.35(17)
C29 C30 C31 120.96(18)
C30 C31 C34 110.3(4)
C32 C31 C30 113.35(19)
C32 C31 C34A 101.4(3)
C32 C31 C34 121.8(4)
C33 C31 C30 107.06(19)
C33 C31 C32 108.0(3)
C33 C31 C34A 120.9(3)
C33 C31 C34 93.6(4)
C34A C31 C30 106.2(3)
C31 C32 H32A 109.5
C31 C32 H32B 109.5
C31 C32 H32C 109.5
H32A C32 H32B 109.5
H32A C32 H32C 109.5
H32B C32 H32C 109.5
C31 C33 H33A 109.5
C31 C33 H33B 109.5
C31 C33 H33C 109.5
H33A C33 H33B 109.5
H33A C33 H33C 109.5
H33B C33 H33C 109.5
H35A C35 H35B 109.5
H35A C35 H35C 109.5
H35B C35 H35C 109.5
C38 C35 H35A 109.5
C38 C35 H35B 109.5
C38 C35 H35C 109.5
C35 C38 C39 110.15(19)
C35 C38 C36A 119.8(5)
C35 C38 C37A 98.7(3)
C35 C38 C36 100.5(3)
C35 C38 C37 122.2(5)
C39 C38 C36A 107.9(7)
C39 C38 C37A 112.1(3)
C36A C38 C37A 108.0(7)
C36 C38 C39 106.2(4)
C36 C38 C37 101.6(6)
C37 C38 C39 113.6(4)
O5 C39 C38 115.59(17)
O5 C39 C40 124.23(18)
C40 C39 C38 120.17(17)
C39 C40 H40 117.8
C41 C40 C39 124.40(18)
C41 C40 H40 117.8
O6 C41 C40 124.08(17)
O6 C41 C42 114.61(17)
C40 C41 C42 121.26(17)
C43 C42 C41 108.47(16)
C44 C42 C41 106.54(16)
C44 C42 C43 109.39(19)
C45 C42 C41 113.93(17)
C45 C42 C43 108.86(18)
C45 C42 C44 109.56(19)
C42 C43 H43A 109.5
C42 C43 H43B 109.5
C42 C43 H43C 109.5
H43A C43 H43B 109.5
H43A C43 H43C 109.5
H43B C43 H43C 109.5
C42 C44 H44A 109.5
C42 C44 H44B 109.5
C42 C44 H44C 109.5
H44A C44 H44B 109.5
H44A C44 H44C 109.5
H44B C44 H44C 109.5
C42 C45 H45A 109.5
C42 C45 H45B 109.5
C42 C45 H45C 109.5
H45A C45 H45B 109.5
H45A C45 H45C 109.5
H45B C45 H45C 109.5
C31 C34A H34A 109.5
C31 C34A H34B 109.5
C31 C34A H34C 109.5
H34A C34A H34B 109.5
H34A C34A H34C 109.5
H34B C34A H34C 109.5
C38 C36A H36A 109.5
C38 C36A H36B 109.5
C38 C36A H36C 109.5
H36A C36A H36B 109.5
H36A C36A H36C 109.5
H36B C36A H36C 109.5
C38 C37A H37A 109.5
C38 C37A H37B 109.5
C38 C37A H37C 109.5
H37A C37A H37B 109.5
H37A C37A H37C 109.5
H37B C37A H37C 109.5
C31 C34 H34D 109.5
C31 C34 H34E 109.5
C31 C34 H34F 109.5
H34D C34 H34E 109.5
H34D C34 H34F 109.5
H34E C34 H34F 109.5
C38 C36 H36D 109.5
C38 C36 H36E 109.5
C38 C36 H36F 109.5
H36D C36 H36E 109.5
H36D C36 H36F 109.5
H36E C36 H36F 109.5
C38 C37 H37D 109.5
C38 C37 H37E 109.5
C38 C37 H37F 109.5
H37D C37 H37E 109.5
H37D C37 H37F 109.5
H37E C37 H37F 109.5

loop_
_geom_bond_atom_site_label_1
_geom_bond_atom_site_label_2
_geom_bond_distance
Eu1 O1 2.3876(15)
Eu1 O2 2.3662(15)
Eu1 O3 2.3399(15)
Eu1 O4 2.3548(15)
Eu1 O5 2.3576(14)
Eu1 O6 2.3134(14)
Eu1 N1 2.6215(18)
Eu1 N2 2.6215(17)
O1 C17 1.269(2)
O2 C19 1.266(2)
O3 C28 1.270(2)
O4 C30 1.259(2)
O5 C39 1.267(2)
O6 C41 1.265(2)
N1 C1 1.324(3)
N1 C12 1.356(2)
N2 C10 1.326(3)
N2 C11 1.356(2)
C1 H1 0.9300
C1 C2 1.400(3)
C2 H2 0.9300
C2 C3 1.364(3)
C3 H3 0.9300
C3 C4 1.406(3)
C4 C5 1.433(3)
C4 C12 1.414(3)
C5 H5 0.9300
C5 C6 1.341(4)
C6 H6 0.9300
C6 C7 1.435(3)
C7 C8 1.402(3)
C7 C11 1.414(3)
C8 H8 0.9300
C8 C9 1.366(3)
C9 H9 0.9300
C9 C10 1.398(3)
C10 H10 0.9300
C11 C12 1.445(3)
C13 H13A 0.9600
C13 H13B 0.9600
C13 H13C 0.9600
C13 C16 1.536(3)
C14 H14A 0.9600
C14 H14B 0.9600
C14 H14C 0.9600
C14 C16 1.534(3)
C15 H15A 0.9600
C15 H15B 0.9600
C15 H15C 0.9600
C15 C16 1.529(3)
C16 C17 1.547(3)
C17 C18 1.401(3)
C18 H18 0.9300
C18 C19 1.406(3)
C19 C20 1.543(3)
C20 C21 1.529(3)
C20 C22 1.536(3)
C20 C23 1.530(3)
C21 H21A 0.9600
C21 H21B 0.9600
C21 H21C 0.9600
C22 H22A 0.9600
C22 H22B 0.9600
C22 H22C 0.9600
C23 H23A 0.9600
C23 H23B 0.9600
C23 H23C 0.9600
C24 H24A 0.9600
C24 H24B 0.9600
C24 H24C 0.9600
C24 C27 1.531(3)
C25 H25A 0.9600
C25 H25B 0.9600
C25 H25C 0.9600
C25 C27 1.529(3)
C26 H26A 0.9600
C26 H26B 0.9600
C26 H26C 0.9600
C26 C27 1.531(3)
C27 C28 1.539(3)
C28 C29 1.395(3)
C29 H29 0.9300
C29 C30 1.402(3)
C30 C31 1.542(3)
C31 C32 1.513(4)
C31 C33 1.502(4)
C31 C34A 1.523(6)
C31 C34 1.546(9)
C32 H32A 0.9600
C32 H32B 0.9600
C32 H32C 0.9600
C33 H33A 0.9600
C33 H33B 0.9600
C33 H33C 0.9600
C35 H35A 0.9600
C35 H35B 0.9600
C35 H35C 0.9600
C35 C38 1.506(4)
C38 C39 1.544(3)
C38 C36A 1.551(4)
C38 C37A 1.562(7)
C38 C36 1.530(7)
C38 C37 1.531(11)
C39 C40 1.404(3)
C40 H40 0.9300
C40 C41 1.398(3)
C41 C42 1.538(3)
C42 C43 1.532(3)
C42 C44 1.532(3)
C42 C45 1.524(3)
C43 H43A 0.9600
C43 H43B 0.9600
C43 H43C 0.9600
C44 H44A 0.9600
C44 H44B 0.9600
C44 H44C 0.9600
C45 H45A 0.9600
C45 H45B 0.9600
C45 H45C 0.9600
C34A H34A 0.9600
C34A H34B 0.9600
C34A H34C 0.9600
C36A H36A 0.9600
C36A H36B 0.9600
C36A H36C 0.9600
C37A H37A 0.9600
C37A H37B 0.9600
C37A H37C 0.9600
C34 H34D 0.9600
C34 H34E 0.9600
C34 H34F 0.9600
C36 H36D 0.9600
C36 H36E 0.9600
C36 H36F 0.9600
C37 H37D 0.9600
C37 H37E 0.9600
C37 H37F 0.9600

loop_
_geom_torsion_atom_site_label_1
_geom_torsion_atom_site_label_2
_geom_torsion_atom_site_label_3
_geom_torsion_atom_site_label_4
_geom_torsion
Eu1 O1 C17 C16 -155.01(12)
Eu1 O1 C17 C18 22.8(3)
Eu1 O2 C19 C18 -36.6(3)
Eu1 O2 C19 C20 143.93(14)
Eu1 O3 C28 C27 176.39(13)
Eu1 O3 C28 C29 -2.4(3)
Eu1 O4 C30 C29 -3.9(3)
Eu1 O4 C30 C31 175.62(13)
Eu1 O5 C39 C38 177.11(13)
Eu1 O5 C39 C40 -2.4(3)
Eu1 O6 C41 C40 4.6(3)
Eu1 O6 C41 C42 -177.91(13)
Eu1 N1 C1 C2 164.55(16)
Eu1 N1 C12 C4 -165.70(14)
Eu1 N1 C12 C11 14.8(2)
Eu1 N2 C10 C9 -168.70(15)
Eu1 N2 C11 C7 168.02(14)
Eu1 N2 C11 C12 -12.2(2)
O1 C17 C18 C19 3.2(3)
O2 C19 C20 C21 65.2(2)
O2 C19 C20 C22 -52.7(2)
O2 C19 C20 C23 -172.22(18)
O3 C28 C29 C30 4.9(3)
O4 C30 C31 C32 157.8(2)
O4 C30 C31 C33 -83.3(3)
O4 C30 C31 C34A 47.3(4)
O4 C30 C31 C34 17.3(5)
O5 C39 C40 C41 -2.7(3)
O6 C41 C42 C43 47.7(2)
O6 C41 C42 C44 -69.9(2)
O6 C41 C42 C45 169.14(19)
N1 C1 C2 C3 0.7(3)
N2 C11 C12 N1 -1.7(3)
N2 C11 C12 C4 178.73(17)
C1 N1 C12 C4 0.0(3)
C1 N1 C12 C11 -179.54(17)
C1 C2 C3 C4 0.5(3)
C2 C3 C4 C5 177.9(2)
C2 C3 C4 C12 -1.3(3)
C3 C4 C5 C6 -179.6(2)
C3 C4 C12 N1 1.1(3)
C3 C4 C12 C11 -179.40(18)
C4 C5 C6 C7 -0.4(3)
C5 C4 C12 N1 -178.12(18)
C5 C4 C12 C11 1.4(3)
C5 C6 C7 C8 179.9(2)
C5 C6 C7 C11 0.3(3)
C6 C7 C8 C9 -179.32(19)
C6 C7 C11 N2 -179.59(18)
C6 C7 C11 C12 0.6(3)
C7 C8 C9 C10 -1.1(3)
C7 C11 C12 N1 178.07(17)
C7 C11 C12 C4 -1.5(3)
C8 C7 C11 N2 0.8(3)
C8 C7 C11 C12 -179.00(17)
C8 C9 C10 N2 0.9(3)
C10 N2 C11 C7 -1.0(3)
C10 N2 C11 C12 178.81(17)
C11 N2 C10 C9 0.1(3)
C11 C7 C8 C9 0.3(3)
C12 N1 C1 C2 -0.9(3)
C12 C4 C5 C6 -0.5(3)
C13 C16 C17 O1 -174.48(17)
C13 C16 C17 C18 7.6(3)
C14 C16 C17 O1 -53.6(2)
C14 C16 C17 C18 128.5(2)
C15 C16 C17 O1 64.2(2)
C15 C16 C17 C18 -113.8(2)
C16 C17 C18 C19 -179.02(18)
C17 C18 C19 O2 3.8(3)
C17 C18 C19 C20 -176.76(18)
C18 C19 C20 C21 -114.3(2)
C18 C19 C20 C22 127.8(2)
C18 C19 C20 C23 8.3(3)
C24 C27 C28 O3 53.8(2)
C24 C27 C28 C29 -127.3(2)
C25 C27 C28 O3 -63.2(2)
C25 C27 C28 C29 115.7(2)
C26 C27 C28 O3 175.69(19)
C26 C27 C28 C29 -5.5(3)
C27 C28 C29 C30 -173.82(19)
C28 C29 C30 O4 -2.0(3)
C28 C29 C30 C31 178.55(19)
C29 C30 C31 C32 -22.7(3)
C29 C30 C31 C33 96.3(3)
C29 C30 C31 C34A -133.2(3)
C29 C30 C31 C34 -163.2(4)
C35 C38 C39 O5 38.3(3)
C35 C38 C39 C40 -142.2(3)
C38 C39 C40 C41 177.88(19)
C39 C40 C41 O6 1.7(3)
C39 C40 C41 C42 -175.64(18)
C40 C41 C42 C43 -134.7(2)
C40 C41 C42 C44 107.7(2)
C40 C41 C42 C45 -13.3(3)
C36A C38 C39 O5 -94.1(6)
C36A C38 C39 C40 85.4(6)
C37A C38 C39 O5 147.1(3)
C37A C38 C39 C40 -33.4(4)
C36 C38 C39 O5 -69.7(3)
C36 C38 C39 C40 109.8(3)
C37 C38 C39 O5 179.5(5)
C37 C38 C39 C40 -1.0(5)
